data_1577249
loop_
_publ_author_name
'Jiang, Huikang'
'Ye, Ning'
'Peng, Guang'
'Chen, Jindong'

_publ_section_title
;
 A[A6Ch][Si12P20] (A = Sr, Ba; Ch = S, Se, Te): Achieving Wide Band Gap of
 Pnictides by Constructing [A6Ch] octahedral ionic units
;
_journal_name_full 'Chemical Science'
_journal_paper_doi 10.1039/D6SC00313C
_journal_year 2026
_chemical_formula_moiety 'Ba3 P20 Si12 Sr4 Te'
_chemical_formula_sum 'Ba3 P20 Si12 Sr4 Te'
_chemical_formula_weight 1846.58
_space_group_crystal_system cubic
_space_group_IT_number 216
_space_group_name_Hall 'F -4 2 3'
_space_group_name_H-M_alt 'F -4 3 m'
_audit_creation_date 2025-10-10
_audit_creation_method
;
Olex2 1.5
(compiled 2025.07.13 svn.rb7424aed for OlexSys, GUI svn.r7314)
;
_audit_update_record
;
2026-01-10 deposited with the CCDC.	2026-04-29 downloaded from the CCDC.
;
_cell_angle_alpha 90
_cell_angle_beta 90
_cell_angle_gamma 90
_cell_formula_units_Z 4
_cell_length_a 15.6412(4)
_cell_length_b 15.6412(4)
_cell_length_c 15.6412(4)
_cell_measurement_reflns_used 2542
_cell_measurement_temperature 293
_cell_measurement_theta_max 31.58
_cell_measurement_theta_min 2.26
_cell_volume 3826.57(17)
_computing_cell_refinement 'SAINT V8.40A (Bruker, 2019)'
_computing_data_reduction 'SAINT V8.40A (Bruker, 2019)'
_computing_molecular_graphics 'Olex2 1.5 (Dolomanov et al., 2009)'
_computing_publication_material 'Olex2 1.5 (Dolomanov et al., 2009)'
_computing_structure_refinement 'SHELXL 2018/3 (Sheldrick, 2015)'
_computing_structure_solution 'SHELXT 2018/2 (Sheldrick, 2018)'
_diffrn_ambient_temperature 293
_diffrn_measured_fraction_theta_full 0.977
_diffrn_measured_fraction_theta_max 0.979
_diffrn_measurement_device_type 'Bruker APEX-II CCD'
_diffrn_measurement_method '\f and \w scans'
_diffrn_radiation_type MoK\a
_diffrn_radiation_wavelength 0.71073
_diffrn_reflns_av_R_equivalents 0.0377
_diffrn_reflns_av_unetI/netI 0.0185
_diffrn_reflns_Laue_measured_fraction_full 0.977
_diffrn_reflns_Laue_measured_fraction_max 0.979
_diffrn_reflns_limit_h_max 19
_diffrn_reflns_limit_h_min -19
_diffrn_reflns_limit_k_max 16
_diffrn_reflns_limit_k_min -14
_diffrn_reflns_limit_l_max 19
_diffrn_reflns_limit_l_min -16
_diffrn_reflns_number 4115
_diffrn_reflns_point_group_measured_fraction_full 0.975
_diffrn_reflns_point_group_measured_fraction_max 0.977
_diffrn_reflns_theta_full 25.242
_diffrn_reflns_theta_max 26.251
_diffrn_reflns_theta_min 2.255
_diffrn_source_current 1.4
_diffrn_source_power 0.07
_diffrn_source_voltage 50.0
_diffrn_standards_number 0
_exptl_absorpt_coefficient_mu 10.540
_exptl_absorpt_correction_T_max 0.7464
_exptl_absorpt_correction_T_min 0.6482
_exptl_absorpt_correction_type none
_exptl_absorpt_process_details
;
SADABS-2016/2 (Bruker,2016/2) was used for absorption correction.
wR2(int) was 0.0782 before and 0.0535 after correction.
The Ratio of minimum to maximum transmission is 0.8684.
The \l/2 correction factor is Not present.
;
_exptl_crystal_colour 'clear reddish red'
_exptl_crystal_colour_lustre clear
_exptl_crystal_colour_modifier reddish
_exptl_crystal_colour_primary red
_exptl_crystal_density_diffrn 3.205
_exptl_crystal_description block
_exptl_crystal_F_000 3360
_exptl_crystal_size_max 0.05
_exptl_crystal_size_mid 0.05
_exptl_crystal_size_min 0.05
_refine_diff_density_max 1.206
_refine_diff_density_min -0.465
_refine_diff_density_rms 0.082
_refine_ls_abs_structure_details
;
 Refined as an inversion twin.
;
_refine_ls_abs_structure_Flack 0.35(9)
_refine_ls_extinction_coef 0.00015(3)
_refine_ls_extinction_expression Fc^*^=kFc[1+0.001xFc^2^\l^3^/sin(2\q)]^-1/4^
_refine_ls_extinction_method 'SHELXL-2018/3 (Sheldrick 2018)'
_refine_ls_goodness_of_fit_ref 1.105
_refine_ls_hydrogen_treatment undef
_refine_ls_matrix_type full
_refine_ls_number_parameters 29
_refine_ls_number_reflns 428
_refine_ls_number_restraints 0
_refine_ls_restrained_S_all 1.105
_refine_ls_R_factor_all 0.0186
_refine_ls_R_factor_gt 0.0168
_refine_ls_shift/su_max 0.000
_refine_ls_shift/su_mean 0.000
_refine_ls_structure_factor_coef Fsqd
_refine_ls_weighting_details 'w=1/[\s^2^(Fo^2^)+(0.0216P)^2^+9.8980P] where P=(Fo^2^+2Fc^2^)/3'
_refine_ls_weighting_scheme calc
_refine_ls_wR_factor_gt 0.0413
_refine_ls_wR_factor_ref 0.0421
_reflns_Friedel_coverage 0.814
_reflns_Friedel_fraction_full 0.972
_reflns_Friedel_fraction_max 0.975
_reflns_number_gt 407
_reflns_number_total 428
_reflns_threshold_expression 'I > 2\s(I)'
_cod_data_source_file d6sc00313c2.cif
_cod_data_source_block ba[ba2sr4te][si12p20]
_cod_original_cell_volume 3826.6(3)
_cod_database_code 1577249
_shelx_shelxl_version_number 2018/3
_shelx_space_group_comment
;
The symmetry employed for this shelxl refinement is uniquely defined
by the following loop, which should always be used as a source of
symmetry information in preference to the above space-group names.
They are only intended as comments.
;
_shelx_estimated_absorpt_t_max 0.621
_shelx_estimated_absorpt_t_min 0.621
_olex2_refinement_description
;
1. Twinned data refinement
 Scales: 0.6455
 0.3545
2. Shared sites
{Sr1, Ba1}
3. Uiso/Uaniso restraints and constraints
Uanis(Sr1) = Uanis(Ba1)
4. Others
 Fixed Sof: Sr1(0.166675) Ba1(0.083325)
;
_olex2_submission_special_instructions 'No special instructions were received'

loop_
_space_group_symop_operation_xyz
'x, y, z'
'-x, -y, z'
'-x, y, -z'
'x, -y, -z'
'z, x, y'
'z, -x, -y'
'-z, -x, y'
'-z, x, -y'
'y, z, x'
'-y, z, -x'
'y, -z, -x'
'-y, -z, x'
'y, x, z'
'-y, -x, z'
'y, -x, -z'
'-y, x, -z'
'x, z, y'
'-x, z, -y'
'-x, -z, y'
'x, -z, -y'
'z, y, x'
'z, -y, -x'
'-z, y, -x'
'-z, -y, x'
'x, y+1/2, z+1/2'
'-x, -y+1/2, z+1/2'
'-x, y+1/2, -z+1/2'
'x, -y+1/2, -z+1/2'
'z, x+1/2, y+1/2'
'z, -x+1/2, -y+1/2'
'-z, -x+1/2, y+1/2'
'-z, x+1/2, -y+1/2'
'y, z+1/2, x+1/2'
'-y, z+1/2, -x+1/2'
'y, -z+1/2, -x+1/2'
'-y, -z+1/2, x+1/2'
'y, x+1/2, z+1/2'
'-y, -x+1/2, z+1/2'
'y, -x+1/2, -z+1/2'
'-y, x+1/2, -z+1/2'
'x, z+1/2, y+1/2'
'-x, z+1/2, -y+1/2'
'-x, -z+1/2, y+1/2'
'x, -z+1/2, -y+1/2'
'z, y+1/2, x+1/2'
'z, -y+1/2, -x+1/2'
'-z, y+1/2, -x+1/2'
'-z, -y+1/2, x+1/2'
'x+1/2, y, z+1/2'
'-x+1/2, -y, z+1/2'
'-x+1/2, y, -z+1/2'
'x+1/2, -y, -z+1/2'
'z+1/2, x, y+1/2'
'z+1/2, -x, -y+1/2'
'-z+1/2, -x, y+1/2'
'-z+1/2, x, -y+1/2'
'y+1/2, z, x+1/2'
'-y+1/2, z, -x+1/2'
'y+1/2, -z, -x+1/2'
'-y+1/2, -z, x+1/2'
'y+1/2, x, z+1/2'
'-y+1/2, -x, z+1/2'
'y+1/2, -x, -z+1/2'
'-y+1/2, x, -z+1/2'
'x+1/2, z, y+1/2'
'-x+1/2, z, -y+1/2'
'-x+1/2, -z, y+1/2'
'x+1/2, -z, -y+1/2'
'z+1/2, y, x+1/2'
'z+1/2, -y, -x+1/2'
'-z+1/2, y, -x+1/2'
'-z+1/2, -y, x+1/2'
'x+1/2, y+1/2, z'
'-x+1/2, -y+1/2, z'
'-x+1/2, y+1/2, -z'
'x+1/2, -y+1/2, -z'
'z+1/2, x+1/2, y'
'z+1/2, -x+1/2, -y'
'-z+1/2, -x+1/2, y'
'-z+1/2, x+1/2, -y'
'y+1/2, z+1/2, x'
'-y+1/2, z+1/2, -x'
'y+1/2, -z+1/2, -x'
'-y+1/2, -z+1/2, x'
'y+1/2, x+1/2, z'
'-y+1/2, -x+1/2, z'
'y+1/2, -x+1/2, -z'
'-y+1/2, x+1/2, -z'
'x+1/2, z+1/2, y'
'-x+1/2, z+1/2, -y'
'-x+1/2, -z+1/2, y'
'x+1/2, -z+1/2, -y'
'z+1/2, y+1/2, x'
'z+1/2, -y+1/2, -x'
'-z+1/2, y+1/2, -x'
'-z+1/2, -y+1/2, x'

loop_
_atom_site_label
_atom_site_type_symbol
_atom_site_fract_x
_atom_site_fract_y
_atom_site_fract_z
_atom_site_U_iso_or_equiv
_atom_site_adp_type
_atom_site_occupancy
_atom_site_site_symmetry_order
_atom_site_calc_flag
_atom_site_refinement_flags_posn
_atom_site_refinement_flags_adp
_atom_site_refinement_flags_occupancy
_atom_site_disorder_assembly
_atom_site_disorder_group
Te1 Te 1.000000 0.500000 0.500000 0.0227(3) Uani 1 24 d S T P . .
Sr1 Sr 0.78414(4) 0.500000 0.500000 0.0200(2) Uani 0.6667 4 d S T P . 1
Ba2 Ba 0.500000 0.500000 0.500000 0.0597(5) Uani 1 24 d S T P . .
P1 P 0.67079(5) 0.67079(5) 0.5007(4) 0.0110(3) Uani 1 2 d S T P . .
Si1 Si 0.750000 0.750000 0.4111(4) 0.0112(15) Uani 1 4 d S T P . .
Si2 Si 0.750000 0.750000 0.5875(3) 0.0061(13) Uani 1 4 d S T P . .
P3 P 0.8368(3) 0.6632(3) 0.6632(3) 0.0088(14) Uani 1 6 d S T P . .
P2 P 0.8356(3) 0.6644(3) 0.3356(3) 0.0090(14) Uani 1 6 d S T P . .
Ba1 Ba 0.78414(4) 0.500000 0.500000 0.0200(2) Uani 0.3333 4 d S T P . 2

loop_
_atom_site_aniso_label
_atom_site_aniso_U_11
_atom_site_aniso_U_22
_atom_site_aniso_U_33
_atom_site_aniso_U_23
_atom_site_aniso_U_13
_atom_site_aniso_U_12
Te1 0.0227(3) 0.0227(3) 0.0227(3) 0.000 0.000 0.000
Sr1 0.0174(3) 0.0213(3) 0.0213(3) 0.0049(12) 0.000 0.000
Ba2 0.0597(5) 0.0597(5) 0.0597(5) 0.000 0.000 0.000
P1 0.0127(4) 0.0127(4) 0.0077(6) 0.0024(17) 0.0024(17) -0.0049(4)
Si1 0.0119(17) 0.0119(17) 0.010(3) 0.000 0.000 -0.007(3)
Si2 0.0080(16) 0.0080(16) 0.002(3) 0.000 0.000 0.004(2)
P3 0.0088(14) 0.0088(14) 0.0088(14) 0.0003(18) -0.0003(18) -0.0003(18)
P2 0.0090(14) 0.0090(14) 0.0090(14) 0.0002(17) -0.0002(17) 0.0002(17)
Ba1 0.0174(3) 0.0213(3) 0.0213(3) 0.0049(12) 0.000 0.000

loop_
_atom_type_symbol
_atom_type_description
_atom_type_scat_dispersion_real
_atom_type_scat_dispersion_imag
_atom_type_scat_source
Ba Ba -0.3244 2.2819 'International Tables Vol C Tables 4.2.6.8 and 6.1.1.4'
P P 0.1023 0.0942 'International Tables Vol C Tables 4.2.6.8 and 6.1.1.4'
Si Si 0.0817 0.0704 'International Tables Vol C Tables 4.2.6.8 and 6.1.1.4'
Sr Sr -1.5307 3.2498 'International Tables Vol C Tables 4.2.6.8 and 6.1.1.4'
Te Te -0.5308 1.6751 'International Tables Vol C Tables 4.2.6.8 and 6.1.1.4'

loop_
_geom_angle_atom_site_label_1
_geom_angle_atom_site_label_2
_geom_angle_atom_site_label_3
_geom_angle
_geom_angle_site_symmetry_1
_geom_angle_site_symmetry_3
_geom_angle_publ_flag
Sr1 Te1 Sr1 180.0 58_656 57_554 ?
Sr1 Te1 Sr1 90.0 57_554 2_765 ?
Sr1 Te1 Sr1 90.0 58_656 . ?
Sr1 Te1 Sr1 90.0 2_765 77_545 ?
Sr1 Te1 Sr1 90.0 78_566 2_765 ?
Sr1 Te1 Sr1 90.0 77_545 . ?
Sr1 Te1 Sr1 90.0 58_656 78_566 ?
Sr1 Te1 Sr1 180.0 78_566 77_545 ?
Sr1 Te1 Sr1 90.0 57_554 . ?
Sr1 Te1 Sr1 90.0 78_566 . ?
Sr1 Te1 Sr1 90.0 57_554 78_566 ?
Sr1 Te1 Sr1 180.0 2_765 . ?
Sr1 Te1 Sr1 90.0 58_656 77_545 ?
Sr1 Te1 Sr1 90.0 58_656 2_765 ?
Sr1 Te1 Sr1 90.0 57_554 77_545 ?
Te1 Sr1 Sr1 45.0 . 78_566 ?
Te1 Sr1 Sr1 45.0 . 58_656 ?
Te1 Sr1 Ba2 180.0 . . ?
Te1 Sr1 P3 77.16(9) . . ?
Te1 Sr1 P3 77.16(9) . 4_566 ?
Te1 Sr1 P2 77.53(9) . . ?
Te1 Sr1 P2 77.53(9) . 4_566 ?
Sr1 Sr1 Sr1 60.0 58_656 78_566 ?
Ba2 Sr1 Sr1 135.000(1) . 58_656 ?
Ba2 Sr1 Sr1 135.000(1) . 78_566 ?
P1 Sr1 Te1 123.57(2) 9 . ?
P1 Sr1 Te1 123.57(2) 11_566 . ?
P1 Sr1 Te1 123.57(2) . . ?
P1 Sr1 Te1 123.57(2) 4_566 . ?
P1 Sr1 Sr1 168.57(2) 4_566 78_566 ?
P1 Sr1 Sr1 113.17(9) 4_566 58_656 ?
P1 Sr1 Sr1 112.86(9) 9 78_566 ?
P1 Sr1 Sr1 113.17(9) 11_566 78_566 ?
P1 Sr1 Sr1 78.57(2) 9 58_656 ?
P1 Sr1 Sr1 168.57(2) 11_566 58_656 ?
P1 Sr1 Sr1 78.57(2) . 78_566 ?
P1 Sr1 Sr1 112.86(9) . 58_656 ?
P1 Sr1 Ba2 56.43(2) . . ?
P1 Sr1 Ba2 56.43(2) 11_566 . ?
P1 Sr1 Ba2 56.43(2) 9 . ?
P1 Sr1 Ba2 56.43(2) 4_566 . ?
P1 Sr1 P1 112.86(4) 11_566 9 ?
P1 Sr1 P1 71.8(2) 11_566 4_566 ?
P1 Sr1 P1 71.8(2) . 9 ?
P1 Sr1 P1 112.86(4) . 4_566 ?
P1 Sr1 P1 72.6(2) 4_566 9 ?
P1 Sr1 P1 72.6(2) . 11_566 ?
P1 Sr1 P3 134.41(13) . 4_566 ?
P1 Sr1 P3 63.00(11) 9 . ?
P1 Sr1 P3 134.41(13) 4_566 . ?
P1 Sr1 P3 63.00(11) 4_566 4_566 ?
P1 Sr1 P3 134.41(13) 11_566 . ?
P1 Sr1 P3 63.00(11) . . ?
P1 Sr1 P3 63.00(11) 11_566 4_566 ?
P1 Sr1 P3 134.41(13) 9 4_566 ?
P1 Sr1 P2 133.81(13) . 4_566 ?
P1 Sr1 P2 133.81(13) 4_566 . ?
P1 Sr1 P2 63.04(11) 11_566 . ?
P1 Sr1 P2 63.04(11) 9 4_566 ?
P1 Sr1 P2 63.04(11) . . ?
P1 Sr1 P2 133.81(13) 9 . ?
P1 Sr1 P2 63.04(11) 4_566 4_566 ?
P1 Sr1 P2 133.81(13) 11_566 4_566 ?
P3 Sr1 Sr1 109.29(8) 4_566 58_656 ?
P3 Sr1 Sr1 109.29(8) 4_566 78_566 ?
P3 Sr1 Sr1 49.86(7) . 58_656 ?
P3 Sr1 Sr1 49.86(7) . 78_566 ?
P3 Sr1 Ba2 102.84(9) . . ?
P3 Sr1 Ba2 102.84(9) 4_566 . ?
P3 Sr1 P3 154.32(19) 4_566 . ?
P3 Sr1 P2 87.249(8) 4_566 4_566 ?
P3 Sr1 P2 87.249(8) . . ?
P3 Sr1 P2 87.248(8) 4_566 . ?
P3 Sr1 P2 87.249(8) . 4_566 ?
P2 Sr1 Sr1 50.14(7) . 78_566 ?
P2 Sr1 Sr1 109.60(8) . 58_656 ?
P2 Sr1 Sr1 50.14(7) 4_566 58_656 ?
P2 Sr1 Sr1 109.60(8) 4_566 78_566 ?
P2 Sr1 Ba2 102.47(9) . . ?
P2 Sr1 Ba2 102.47(9) 4_566 . ?
P2 Sr1 P2 155.05(18) . 4_566 ?
Sr1 Ba2 Sr1 90.0 . 9 ?
Sr1 Ba2 Sr1 90.0 10_656 2_665 ?
Sr1 Ba2 Sr1 90.0 . 5 ?
Sr1 Ba2 Sr1 90.0 2_665 9 ?
Sr1 Ba2 Sr1 90.0 6_566 9 ?
Sr1 Ba2 Sr1 90.0 2_665 5 ?
Sr1 Ba2 Sr1 90.0 . 10_656 ?
Sr1 Ba2 Sr1 180.0 . 2_665 ?
Sr1 Ba2 Sr1 90.0 10_656 5 ?
Sr1 Ba2 Sr1 180.0 10_656 9 ?
Sr1 Ba2 Sr1 180.0 5 6_566 ?
Sr1 Ba2 Sr1 90.0 2_665 6_566 ?
Sr1 Ba2 Sr1 90.0 10_656 6_566 ?
Sr1 Ba2 Sr1 90.0 5 9 ?
Sr1 Ba2 Sr1 90.0 . 6_566 ?
Ba1 Ba2 Sr1 90.0 . 10_656 ?
Ba1 Ba2 Sr1 90.0 . 6_566 ?
Ba1 Ba2 Sr1 90.0 . 9 ?
Ba1 Ba2 Sr1 90.0 . 5 ?
Sr1 P1 Sr1 157.14(4) . 5 ?
Si1 P1 Sr1 98.77(9) . 5 ?
Si1 P1 Sr1 98.77(9) . . ?
Si1 P1 Ba1 98.77(9) . . ?
Si2 P1 Sr1 99.14(9) . 5 ?
Si2 P1 Sr1 99.14(9) . . ?
Si2 P1 Si1 76.41(6) . . ?
Si2 P1 Ba1 99.14(9) . . ?
Ba1 P1 Sr1 157.14(4) . 5 ?
P1 Si1 P1 102.7(3) 74_665 . ?
P1 Si1 Si2 51.35(17) 74_665 . ?
P1 Si1 Si2 51.35(17) . . ?
P2 Si1 P1 109.32(13) . 74_665 ?
P2 Si1 P1 109.32(13) 74_665 74_665 ?
P2 Si1 P1 109.32(13) 74_665 . ?
P2 Si1 P1 109.32(13) . . ?
P2 Si1 Si2 122.0(2) . . ?
P2 Si1 Si2 122.0(2) 74_665 . ?
P2 Si1 P2 116.0(5) 74_665 . ?
P1 Si2 P1 104.5(3) 74_665 . ?
P1 Si2 Si1 52.24(16) 74_665 . ?
P1 Si2 Si1 52.24(16) . . ?
P1 Si2 P3 108.76(12) . 74_665 ?
P1 Si2 P3 108.76(12) . . ?
P1 Si2 P3 108.76(12) 74_665 . ?
P1 Si2 P3 108.76(12) 74_665 74_665 ?
P3 Si2 Si1 121.7(2) . . ?
P3 Si2 Si1 121.7(2) 74_665 . ?
P3 Si2 P3 116.6(5) . 74_665 ?
Sr1 P3 Sr1 80.28(14) 78_566 . ?
Sr1 P3 Sr1 80.28(14) 58_656 78_566 ?
Sr1 P3 Sr1 80.28(14) 58_656 . ?
Si2 P3 Sr1 161.1(3) 9 78_566 ?
Si2 P3 Sr1 85.35(13) 9 58_656 ?
Si2 P3 Sr1 85.35(13) 9 . ?
Si2 P3 Sr1 161.1(3) . 58_656 ?
Si2 P3 Sr1 161.1(3) 79_665 . ?
Si2 P3 Sr1 85.35(13) . 78_566 ?
Si2 P3 Sr1 85.35(13) . . ?
Si2 P3 Sr1 85.35(13) 79_665 58_656 ?
Si2 P3 Sr1 85.35(13) 79_665 78_566 ?
Si2 P3 Si2 105.7(3) 79_665 9 ?
Si2 P3 Si2 105.7(3) . 79_665 ?
Si2 P3 Si2 105.7(3) . 9 ?
Si2 P3 Ba1 161.1(3) 79_665 . ?
Si2 P3 Ba1 85.35(13) 9 . ?
Si2 P3 Ba1 85.35(13) . . ?
Sr1 P2 Sr1 79.72(14) 78_566 . ?
Sr1 P2 Sr1 79.72(14) 57_554 . ?
Sr1 P2 Sr1 79.72(14) 78_566 57_554 ?
Si1 P2 Sr1 85.35(14) 53_554 57_554 ?
Si1 P2 Sr1 160.5(3) . 57_554 ?
Si1 P2 Sr1 85.35(14) 11_566 . ?
Si1 P2 Sr1 85.35(14) . 78_566 ?
Si1 P2 Sr1 160.5(3) 11_566 78_566 ?
Si1 P2 Sr1 85.35(14) 11_566 57_554 ?
Si1 P2 Sr1 160.5(3) 53_554 . ?
Si1 P2 Sr1 85.35(14) 53_554 78_566 ?
Si1 P2 Sr1 85.35(14) . . ?
Si1 P2 Si1 106.0(3) . 11_566 ?
Si1 P2 Si1 106.0(3) 11_566 53_554 ?
Si1 P2 Si1 106.0(3) . 53_554 ?
Si1 P2 Ba1 85.35(14) 11_566 . ?
Si1 P2 Ba1 160.5(3) 53_554 . ?
Si1 P2 Ba1 85.35(14) . . ?
Te1 Ba1 Ba2 180.0 . . ?
Te1 Ba1 P3 77.16(9) . . ?
Te1 Ba1 P3 77.16(9) . 4_566 ?
Te1 Ba1 P2 77.53(9) . 4_566 ?
Te1 Ba1 P2 77.53(9) . . ?
P1 Ba1 Te1 123.57(2) 4_566 . ?
P1 Ba1 Te1 123.57(2) 11_566 . ?
P1 Ba1 Te1 123.57(2) 9 . ?
P1 Ba1 Te1 123.57(2) . . ?
P1 Ba1 Ba2 56.43(2) 11_566 . ?
P1 Ba1 Ba2 56.43(2) 4_566 . ?
P1 Ba1 Ba2 56.43(2) 9 . ?
P1 Ba1 Ba2 56.43(2) . . ?
P1 Ba1 P1 112.86(4) 11_566 9 ?
P1 Ba1 P1 72.6(2) 4_566 9 ?
P1 Ba1 P1 71.8(2) 11_566 4_566 ?
P1 Ba1 P1 112.86(4) . 4_566 ?
P1 Ba1 P1 71.8(2) . 9 ?
P1 Ba1 P1 72.6(2) . 11_566 ?
P1 Ba1 P3 63.00(11) 11_566 4_566 ?
P1 Ba1 P3 63.00(11) 4_566 4_566 ?
P1 Ba1 P3 134.41(13) . 4_566 ?
P1 Ba1 P3 63.00(11) . . ?
P1 Ba1 P3 134.41(13) 9 4_566 ?
P1 Ba1 P3 134.41(13) 11_566 . ?
P1 Ba1 P3 134.41(13) 4_566 . ?
P1 Ba1 P3 63.00(11) 9 . ?
P1 Ba1 P2 63.04(11) 9 4_566 ?
P1 Ba1 P2 63.04(11) . . ?
P1 Ba1 P2 133.81(13) . 4_566 ?
P1 Ba1 P2 133.81(13) 11_566 4_566 ?
P1 Ba1 P2 63.04(11) 11_566 . ?
P1 Ba1 P2 133.81(13) 4_566 . ?
P1 Ba1 P2 133.81(13) 9 . ?
P1 Ba1 P2 63.04(11) 4_566 4_566 ?
P3 Ba1 Ba2 102.84(9) 4_566 . ?
P3 Ba1 Ba2 102.84(9) . . ?
P3 Ba1 P3 154.32(19) 4_566 . ?
P3 Ba1 P2 87.249(8) 4_566 4_566 ?
P3 Ba1 P2 87.249(8) . 4_566 ?
P3 Ba1 P2 87.248(8) 4_566 . ?
P3 Ba1 P2 87.249(8) . . ?
P2 Ba1 Ba2 102.47(9) 4_566 . ?
P2 Ba1 Ba2 102.47(9) . . ?
P2 Ba1 P2 155.05(18) . 4_566 ?

loop_
_geom_bond_atom_site_label_1
_geom_bond_atom_site_label_2
_geom_bond_distance
_geom_bond_site_symmetry_2
_geom_bond_publ_flag
Te1 Sr1 3.3763(6) 58_656 ?
Te1 Sr1 3.3763(6) 57_554 ?
Te1 Sr1 3.3763(6) 2_765 ?
Te1 Sr1 3.3763(6) 78_566 ?
Te1 Sr1 3.3763(6) . ?
Te1 Sr1 3.3763(6) 77_545 ?
Te1 Ba1 3.3763(6) . ?
Sr1 Sr1 4.7749(8) 78_566 ?
Sr1 Sr1 4.7749(8) 58_656 ?
Sr1 Ba2 4.4443(6) . ?
Sr1 P1 3.2062(4) . ?
Sr1 P1 3.2062(4) 9 ?
Sr1 P1 3.2062(4) 4_566 ?
Sr1 P1 3.2062(4) 11_566 ?
Sr1 P3 3.703(5) 4_566 ?
Sr1 P3 3.704(5) . ?
Sr1 P2 3.725(5) . ?
Sr1 P2 3.725(5) 4_566 ?
Ba2 Ba1 4.4443(6) . ?
P1 Si1 2.244(5) . ?
P1 Si2 2.216(5) . ?
P1 Ba1 3.2062(4) . ?
Si1 Si2 2.758(2) . ?
Si1 P2 2.232(4) 74_665 ?
Si1 P2 2.232(4) . ?
Si2 P3 2.255(4) . ?
Si2 P3 2.255(4) 74_665 ?
P3 Ba1 3.704(5) . ?
P2 Ba1 3.725(5) . ?

loop_
_twin_individual_id
_twin_individual_mass_fraction_refined
1 0.6455
2 0.3545
